data_4030604
loop_
_publ_author_name
'Manek, E.'
'Meyer, G.'

_publ_section_title
;
 Ternary rubidium rare-earth nitrates: Rb3[M2(NO3)9] (M = La, Pr-Sm) and
 Rb2[M(NO3)5] (M = Eu-Lu, Y)
;
_journal_name_full 'European Journal of Solid State and Inorganic Chemistry'
_journal_page_first 883
_journal_page_last 894
_journal_volume 30
_journal_year 1993
_chemical_formula_sum 'N5 O15 Rb2 Y'
_chemical_formula_weight 569.90
_space_group_IT_number 144
_symmetry_cell_setting trigonal
_symmetry_Int_Tables_number 144
_symmetry_space_group_name_Hall 'P 31'
_symmetry_space_group_name_H-M 'P 31'
_cell_angle_alpha 90
_cell_angle_beta 90
_cell_angle_gamma 120
_cell_formula_units_Z 3
_cell_length_a 11.2376(8)
_cell_length_b 11.2376(8)
_cell_length_c 9.301(1)
_cell_volume 1017.20(15)
_diffrn_ambient_temperature 293
_diffrn_radiation_probe x-ray
_diffrn_radiation_type MoK\a
_diffrn_radiation_wavelength 0.71073
_exptl_absorpt_coefficient_mu 11.172
_exptl_crystal_density_diffrn 2.791
_exptl_crystal_F_000 804
_refine_ls_number_reflns 2774
_refine_ls_R_factor_gt 0.1209
_refine_ls_wR_factor_gt 0.072
_cod_data_source_file EJSSIC-1993-30-883-894-2.cif
_cod_data_source_block Rb2Y
_cod_original_cell_volume 1017.2(2)
_cod_database_code 4030604

loop_
_symmetry_equiv_pos_site_id
_symmetry_equiv_pos_as_xyz
1 x,y,z
2 -y,x-y,1/3+z
3 -x+y,-x,2/3+z

loop_
_atom_site_label
_atom_site_type_symbol
_atom_site_thermal_displace_type
_atom_site_fract_x
_atom_site_fract_y
_atom_site_fract_z
_atom_site_occupancy
_atom_site_U_iso_or_equiv
Y Y Uiso 0.3408(2) 0.0075(2) 0.12550 1.000 0.0337(6)
O11 O Uiso 0.4170(10) 0.5500(10) 0.721(2) 1.000 0.058(6)
O12 O Uiso 0.2340(10) 0.7650(10) 0.0990(10) 1.000 0.050(6)
O13 O Uiso 0.3320(10) 0.6450(10) 0.0430(10) 1.000 0.061(7)
O21 O Uiso 0.2000(10) 0.1140(10) 0.202(2) 1.000 0.059(6)
O22 O Uiso 0.0940(10) 0.8990(10) 0.1560(10) 1.000 0.053(7)
O23 O Uiso 0.002(2) 0.9800(10) 0.552(2) 1.000 0.084(9)
O31 O Uiso 0.3330(10) 0.1600(10) 0.9440(10) 1.000 0.049(6)
O32 O Uiso 0.305(2) 0.9680(10) 0.8750(10) 1.000 0.061(7)
O33 O Uiso 0.2930(10) 0.1040(10) 0.7200(10) 1.000 0.057(6)
O41 O Uiso 0.029(2) 0.3230(10) 0.7200(10) 1.000 0.066(9)
O42 O Uiso 0.9990(10) 0.4930(10) 0.6510(10) 1.000 0.056(6)
O43 O Uiso 0.0440(10) 0.4800(10) 0.8690(10) 1.000 0.058(7)
O51 O Uiso 0.7600(10) 0.247(2) 0.535(2) 1.000 0.065(7)
O52 O Uiso 0.580(2) 0.4270(10) 0.7240(10) 1.000 0.070(8)
O53 O Uiso 0.694(2) 0.361(2) 0.138(2) 1.000 0.134(12)
N1 N Uiso 0.2470(10) 0.5830(10) 0.393(2) 1.000 0.045(7)
N2 N Uiso 0.084(2) 0.0030(10) 0.1950(10) 1.000 0.045(7)
N3 N Uiso 0.308(2) 0.0760(10) 0.840(2) 1.000 0.051(8)
N4 N Uiso 0.026(2) 0.4330(10) 0.748(2) 1.000 0.050(7)
N5 N Uiso 0.584(2) 0.253(2) 0.134(2) 1.000 0.077(10)
Rb1 Rb Uiso 0.6673(3) 0.0622(2) 0.7932(3) 1.000 0.0638(9)
Rb2 Rb Uiso 0.2049(2) 0.3332(2) 0.9601(3) 1.000 0.0493(7)

loop_
_atom_type_symbol
_atom_type_description
_atom_type_scat_dispersion_real
_atom_type_scat_dispersion_imag
_atom_type_scat_source
N N 0.0061 0.0033 ' International Tables Vol C Tables 4.2.6.8 and 6.1.1.4'
O O 0.0106 0.0060 ' International Tables Vol C Tables 4.2.6.8 and 6.1.1.4'
Rb Rb -0.9393 2.9676 ' International Tables Vol C Tables 4.2.6.8 and 6.1.1.4'
Y Y -2.7962 3.5667 ' International Tables Vol C Tables 4.2.6.8 and 6.1.1.4'

loop_
_geom_angle_atom_site_label_1
_geom_angle_atom_site_label_2
_geom_angle_atom_site_label_3
_geom_angle
_geom_angle_site_symmetry_1
_geom_angle_site_symmetry_3
_geom_angle_publ_flag
O21 Y O32 106.2(7) . 1_544 yes
O12 Y O21 119.8(4) 1_545 . yes
O21 Y O22 51.2(3) . 1_545 yes
O21 Y O31 67.0(5) . 1_554 yes
O11 Y O21 171.5(4) 2_654 . yes
O21 Y O52 119.0(5) . 2_654 yes
O21 Y O41 70.7(7) . 3_554 yes
O21 Y O42 114.6(5) . 3_664 yes
O21 Y O51 69.4(6) . 3_664 yes
O12 Y O32 75.1(3) 1_545 1_544 yes
O22 Y O32 88.7(6) 1_545 1_544 yes
O31 Y O32 52.3(4) 1_554 1_544 yes
O11 Y O32 73.4(6) 2_654 1_544 yes
O32 Y O52 83.8(5) 1_544 2_654 yes
O32 Y O41 158.8(6) 1_544 3_554 yes
O32 Y O42 138.6(6) 1_544 3_664 yes
O32 Y O51 117.1(5) 1_544 3_664 yes
O12 Y O22 69.0(4) 1_545 1_545 yes
O12 Y O31 124.0(3) 1_545 1_554 yes
O11 Y O12 51.8(4) 2_654 1_545 yes
O12 Y O52 120.9(5) 1_545 2_654 yes
O12 Y O41 88.2(5) 1_545 3_554 yes
O12 Y O42 90.1(4) 1_545 3_664 yes
O12 Y O51 163.4(6) 1_545 3_664 yes
O22 Y O31 90.0(4) 1_545 1_554 yes
O11 Y O22 120.5(4) 2_654 1_545 yes
O22 Y O52 165.1(5) 1_545 2_654 yes
O22 Y O41 73.0(6) 1_545 3_554 yes
O22 Y O42 122.1(4) 1_545 3_664 yes
O22 Y O51 120.1(6) 1_545 3_664 yes
O11 Y O31 117.2(5) 2_654 1_554 yes
O31 Y O52 75.2(5) 1_554 2_654 yes
O31 Y O41 135.8(6) 1_554 3_554 yes
O31 Y O42 141.3(4) 1_554 3_664 yes
O31 Y O51 71.7(5) 1_554 3_664 yes
O11 Y O52 69.5(5) 2_654 2_654 yes
O11 Y O41 106.5(7) 2_654 3_554 yes
O11 Y O42 67.3(5) 2_654 3_664 yes
O11 Y O51 118.5(6) 2_654 3_664 yes
O41 Y O52 116.5(6) 3_554 2_654 yes
O42 Y O52 71.1(4) 3_664 2_654 yes
O51 Y O52 53.8(7) 3_664 2_654 yes
O41 Y O42 52.3(7) 3_554 3_664 yes
O41 Y O51 82.1(6) 3_554 3_664 yes
O42 Y O51 73.4(5) 3_664 3_664 yes
Y O11 N1 93.5(9) 3_665 2_665 yes
Y O12 N1 100.7(7) 1_565 3_564 yes
Y O21 N2 95.7(11) . . yes
Y O22 N2 100.0(11) 1_565 1_565 yes
Y O31 N3 94.4(9) 1_556 . yes
Y O32 N3 99.0(10) 1_566 1_565 yes
Y O41 N4 94.0(11) 2_555 . yes
Y O42 N4 93.2(9) 2_655 1_655 yes
Y O51 N5 93.6(16) 2_655 2_655 yes
Y O52 N5 92.6(11) 3_665 3_665 yes
O12 N1 O13 124.3(14) 2_665 2_665 yes
O11 N1 O12 114.0(12) 3_564 2_665 yes
O11 N1 O13 121.2(12) 3_564 2_665 yes
O21 N2 O22 113.1(19) . 1_545 yes
O21 N2 O23 123.2(16) . 3_454 yes
O22 N2 O23 123.7(15) 1_545 3_454 yes
O31 N3 O33 121.3(13) . . yes
O31 N3 O32 114.3(16) . 1_545 yes
O32 N3 O33 124.4(14) 1_545 . yes
O41 N4 O43 121.9(16) . . yes
O41 N4 O42 120.3(15) . 1_455 yes
O42 N4 O43 117.8(14) 1_455 . yes
O52 N5 O53 120(2) 2_654 . yes
O51 N5 O53 121(2) 3_664 . yes
O51 N5 O52 120.0(19) 3_664 2_654 yes

loop_
_geom_bond_atom_site_label_1
_geom_bond_atom_site_label_2
_geom_bond_distance
_geom_bond_site_symmetry_2
_geom_bond_publ_flag
Y O21 2.517(13) . yes
Y O32 2.368(9) 1_544 yes
Y O12 2.378(10) 1_545 yes
Y O22 2.424(12) 1_545 yes
Y O31 2.438(10) 1_554 yes
Y O11 2.526(14) 2_654 yes
Y O52 2.370(17) 2_654 yes
Y O41 2.476(10) 3_554 yes
Y O42 2.508(14) 3_664 yes
Y O51 2.396(11) 3_664 yes
O11 N1 1.282(17) 2_665 yes
O12 N1 1.27(2) 3_564 yes
O13 N1 1.202(16) 3_564 yes
O21 N2 1.278(18) . yes
O22 N2 1.281(18) 1_565 yes
O23 N2 1.19(2) 2_565 yes
O31 N3 1.281(18) . yes
O32 N3 1.24(2) 1_565 yes
O33 N3 1.19(2) . yes
O41 N4 1.28(2) . yes
O42 N4 1.25(2) 1_655 yes
O43 N4 1.22(2) . yes
O51 N5 1.20(3) 2_655 yes
O52 N5 1.29(4) 3_665 yes
O53 N5 1.23(3) . yes

loop_
_geom_torsion_atom_site_label_1
_geom_torsion_atom_site_label_2
_geom_torsion_atom_site_label_3
_geom_torsion_atom_site_label_4
_geom_torsion
_geom_torsion_site_symmetry_1
_geom_torsion_site_symmetry_3
_geom_torsion_site_symmetry_4
_geom_torsion_publ_flag
O32 Y O21 N2 74.5(10) 1_544 . . no
O12 Y O21 N2 -7.3(12) 1_545 . . no
O22 Y O21 N2 -0.1(8) 1_545 . . no
O31 Y O21 N2 109.9(11) 1_554 . . no
O52 Y O21 N2 166.3(8) 2_654 . . no
O41 Y O21 N2 -83.4(11) 3_554 . . no
O42 Y O21 N2 -112.5(10) 3_664 . . no
O51 Y O21 N2 -172.0(12) 3_664 . . no
O21 Y O32 N3 40.8(15) . 1_544 1_554 no
O21 Y O12 N1 179.8(10) . 1_545 3_554 no
O21 Y O22 N2 0.1(8) . 1_545 . no
O32 Y O22 N2 -112.0(7) 1_544 1_545 . no
O12 Y O22 N2 173.5(8) 1_545 1_545 . no
O31 Y O22 N2 -59.8(7) 1_554 1_545 . no
O11 Y O22 N2 178.2(8) 2_654 1_545 . no
O41 Y O22 N2 78.7(8) 3_554 1_545 . no
O42 Y O22 N2 97.4(7) 3_664 1_545 . no
O51 Y O22 N2 8.9(9) 3_664 1_545 . no
O21 Y O31 N3 -133.8(12) . 1_554 1_554 no
O21 Y O52 N5 25.7(13) . 2_654 . no
O32 Y O52 N5 130.8(12) 1_544 2_654 . no
O12 Y O52 N5 -160.8(11) 1_545 2_654 . no
O31 Y O52 N5 78.2(11) 1_554 2_654 . no
O11 Y O52 N5 -154.7(12) 2_654 2_654 . no
O41 Y O52 N5 -55.9(13) 3_554 2_654 . no
O42 Y O52 N5 -82.5(11) 3_664 2_654 . no
O51 Y O52 N5 0.3(11) 3_664 2_654 . no
O21 Y O41 N4 -148.6(14) . 3_554 3_554 no
O21 Y O42 N4 38.2(11) . 3_664 3_554 no
O21 Y O51 N5 -156.7(15) . 3_664 . no
O32 Y O51 N5 -58.5(16) 1_544 3_664 . no
O22 Y O51 N5 -164.0(12) 1_545 3_664 . no
O31 Y O51 N5 -85.1(14) 1_554 3_664 . no
O11 Y O51 N5 26.5(16) 2_654 3_664 . no
O52 Y O51 N5 -0.4(12) 2_654 3_664 . no
O41 Y O51 N5 131.0(15) 3_554 3_664 . no
O42 Y O51 N5 78.1(14) 3_664 3_664 . no
Y O12 N1 O13 174.8(16) 1_565 3_564 . no
Y O21 N2 O22 0.2(12) . . 1_545 no
Y O21 N2 O23 -178.2(14) . . 3_454 no
Y O31 N3 O33 179.4(18) 1_556 . . no
Y O31 N3 O32 -3(2) 1_556 . 1_545 no
Y O41 N4 O43 -177.8(18) 2_555 . . no
Y O41 N4 O42 5(2) 2_555 . 1_455 no
